data_7703497
loop_
_publ_author_name
'Leforestier, Baptiste'
'Gyton, Matthew R.'
'Chaplin, Adrian B.'

_publ_section_title
;
 Synthesis and group 9 complexes of macrocyclic PCP and POCOP pincer
 ligands.
;
_journal_issue 7
_journal_name_full 'Dalton transactions (Cambridge, England : 2003)'
_journal_page_first 2087
_journal_page_last 2101
_journal_paper_doi 10.1039/c9dt04835a
_journal_volume 49
_journal_year 2020
_chemical_formula_moiety 'C29 H49 Cl2 Ir O3 P2'
_chemical_formula_sum 'C29 H49 Cl2 Ir O3 P2'
_chemical_formula_weight 770.72
_chemical_melting_point ?
_space_group_crystal_system orthorhombic
_space_group_IT_number 61
_space_group_name_Hall '-P 2ac 2ab'
_space_group_name_H-M_alt 'P b c a'
_atom_sites_solution_hydrogens geom
_atom_sites_solution_primary dual
_atom_sites_solution_secondary difmap
_audit_creation_date 2019-04-17
_audit_creation_method
;
Olex2 1.2
(compiled 2018.05.29 svn.r3510 for OlexSys, GUI svn.r5506)
;
_audit_update_record
;
2019-12-18 deposited with the CCDC.	2020-01-27 downloaded from the CCDC.
;
_cell_angle_alpha 90
_cell_angle_beta 90
_cell_angle_gamma 90
_cell_formula_units_Z 8
_cell_length_a 12.4393(2)
_cell_length_b 13.2278(2)
_cell_length_c 39.2327(7)
_cell_measurement_reflns_used 25050
_cell_measurement_temperature 150(2)
_cell_measurement_theta_max 30.9570
_cell_measurement_theta_min 3.5210
_cell_volume 6455.53(18)
_computing_cell_refinement 'CrysAlisPro 1.171.38.43f (Rigaku OD, 2015)'
_computing_data_collection 'CrysAlisPro 1.171.38.43f (Rigaku OD, 2015)'
_computing_data_reduction 'CrysAlisPro 1.171.38.43f (Rigaku OD, 2015)'
_computing_molecular_graphics 'Olex2 (Dolomanov et al., 2009)'
_computing_publication_material 'Olex2 (Dolomanov et al., 2009)'
_computing_structure_refinement 'ShelXL (Sheldrick, 2015)'
_computing_structure_solution 'ShelXT (Sheldrick, 2015)'
_diffrn_ambient_environment N~2~
_diffrn_ambient_temperature 150(2)
_diffrn_detector 'CCD plate'
_diffrn_detector_area_resol_mean 5.3046
_diffrn_detector_type AtlasS2
_diffrn_measured_fraction_theta_full 0.998
_diffrn_measured_fraction_theta_max 0.998
_diffrn_measurement_details
;
List of Runs (angles in degrees, time in seconds):

  # Type    Start    End  Width  t~exp~   \w     \q     \k     \f   Frames
#--------------------------------------------------------------------------
  1  \w    -20.00  65.00   1.00   27.50    --   24.25 -99.00  60.00   85
  2  \w     -4.00  97.00   1.00   27.50    --   24.25  57.00 -90.00  101
  3  \w      0.00  99.00   1.00   27.50    --   24.25  37.00-150.00   99
  4  \w    -99.00 -14.00   1.00   27.50    --  -23.31 -77.00  90.00   85
  5  \w    -29.00  52.00   1.00   27.50    --   24.25 -57.00 -90.00   81
  6  \w    -48.00  52.00   1.00   27.50    --   24.25 -57.00 120.00  100
;
_diffrn_measurement_device 'four-circle diffractometer'
_diffrn_measurement_device_type 'SuperNova, Dual, Cu at zero, AtlasS2'
_diffrn_measurement_method '\w scans'
_diffrn_orient_matrix_type 'CrysAlisPro convention (1999,Acta A55,543-557)'
_diffrn_orient_matrix_UB_11 -0.0563343000
_diffrn_orient_matrix_UB_12 0.0079041000
_diffrn_orient_matrix_UB_13 -0.0007798000
_diffrn_orient_matrix_UB_21 -0.0024181000
_diffrn_orient_matrix_UB_22 0.0003756000
_diffrn_orient_matrix_UB_23 0.0180727000
_diffrn_orient_matrix_UB_31 0.0084305000
_diffrn_orient_matrix_UB_32 0.0530329000
_diffrn_orient_matrix_UB_33 -0.0000113000
_diffrn_radiation_monochromator mirror
_diffrn_radiation_probe x-ray
_diffrn_radiation_type CuK\a
_diffrn_radiation_wavelength 1.54184
_diffrn_reflns_av_R_equivalents 0.0731
_diffrn_reflns_av_unetI/netI 0.0357
_diffrn_reflns_Laue_measured_fraction_full 0.998
_diffrn_reflns_Laue_measured_fraction_max 0.998
_diffrn_reflns_limit_h_max 15
_diffrn_reflns_limit_h_min -15
_diffrn_reflns_limit_k_max 16
_diffrn_reflns_limit_k_min -16
_diffrn_reflns_limit_l_max 47
_diffrn_reflns_limit_l_min -47
_diffrn_reflns_number 68739
_diffrn_reflns_point_group_measured_fraction_full 0.998
_diffrn_reflns_point_group_measured_fraction_max 0.998
_diffrn_reflns_theta_full 70.070
_diffrn_reflns_theta_max 70.070
_diffrn_reflns_theta_min 6.789
_diffrn_source 'micro-focus sealed X-ray tube'
_diffrn_source_type 'SuperNova (Mo) X-ray Source'
_exptl_absorpt_coefficient_mu 10.681
_exptl_absorpt_correction_T_max 1.000
_exptl_absorpt_correction_T_min 0.653
_exptl_absorpt_correction_type gaussian
_exptl_absorpt_process_details
;
CrysAlisPro 1.171.38.43f (Rigaku Oxford Diffraction, 2015)
Numerical absorption correction based on gaussian integration over
			a multifaceted crystal model
Empirical absorption correction using spherical harmonics,
 implemented in SCALE3 ABSPACK scaling algorithm.
;
_exptl_crystal_colour colourless
_exptl_crystal_colour_primary colourless
_exptl_crystal_density_diffrn 1.586
_exptl_crystal_density_meas ?
_exptl_crystal_description block
_exptl_crystal_F_000 3104
_exptl_crystal_recrystallization_method 'Crystals grown from hexane at 293 K'
_exptl_crystal_size_max 0.168
_exptl_crystal_size_mid 0.092
_exptl_crystal_size_min 0.024
_refine_diff_density_max 2.321
_refine_diff_density_min -3.870
_refine_diff_density_rms 0.161
_refine_ls_extinction_method none
_refine_ls_goodness_of_fit_ref 1.445
_refine_ls_hydrogen_treatment constr
_refine_ls_matrix_type full
_refine_ls_number_parameters 377
_refine_ls_number_reflns 6116
_refine_ls_number_restraints 258
_refine_ls_restrained_S_all 1.417
_refine_ls_R_factor_all 0.0748
_refine_ls_R_factor_gt 0.0677
_refine_ls_shift/su_max 0.001
_refine_ls_shift/su_mean 0.000
_refine_ls_structure_factor_coef Fsqd
_refine_ls_weighting_details 'w=1/[\s^2^(Fo^2^)+87.5375P] where P=(Fo^2^+2Fc^2^)/3'
_refine_ls_weighting_scheme calc
_refine_ls_wR_factor_gt 0.1237
_refine_ls_wR_factor_ref 0.1260
_reflns_Friedel_coverage 0.000
_reflns_number_gt 5406
_reflns_number_total 6116
_reflns_threshold_expression 'I > 2\s(I)'
_cod_data_source_file c9dt04835a3.cif
_cod_data_source_block 0327abc17s
_cod_depositor_comments
;
The following automatic conversions were performed:

data item '_chemical_melting_point' value 'not measured' was changed
to '?' -- the value is undefined or not given.

data item '_exptl_crystal_density_meas' value 'not measured' was
changed to '?' -- the value is perceived as not measured.

Automatic conversion script
Id: cif_fix_values 7556 2019-12-06 15:28:31Z antanas 

 Adding full bibliography for 7703488--7703497.cif.
;
_cod_original_cell_volume 6455.6(2)
_cod_database_code 7703497
_shelx_shelxl_version_number 2014/7
_shelx_space_group_comment
;
The symmetry employed for this shelxl refinement is uniquely defined
by the following loop, which should always be used as a source of
symmetry information in preference to the above space-group names.
They are only intended as comments.
;
_olex2_refinement_description
;
1. Fixed Uiso
 At 1.2 times of:
  All C(H) groups, All C(H,H) groups, All C(H,H,H,H) groups
 At 1.5 times of:
  All C(H,H,H) groups
2. Restrained distances
 C219-C118 \\sim C119-C118 \\sim C220-C219 \\sim C120-C119 \\sim C220-C121
\\sim C121-C120 \\sim C122-
 C121 \\sim C222-C121 \\sim C123-C122 \\sim C223-C222 \\sim C223-C124 \\sim
C124-C123
 with sigma of 0.01
3. Uiso/Uaniso restraints and constraints
C118 \\sim C119 \\sim C120 \\sim C121 \\sim C122 \\sim C123 \\sim C124 \\sim
C219 \\sim C220 \\sim C222 \\sim C223: within 2A with sigma of 0.01 and sigma
for terminal atoms of 0.02
Uanis(C118) \\sim Ueq, Uanis(C121) \\sim Ueq, Uanis(C124) \\sim Ueq,
Uanis(C119) \\sim Ueq, Uanis(C120) \\sim Ueq, Uanis(C122) \\sim Ueq,
Uanis(C123) \\sim Ueq, Uanis(C220) \\sim Ueq, Uanis(C222) \\sim Ueq,
Uanis(C219) \\sim Ueq, Uanis(C223) \\sim Ueq: with sigma of 0.007 and sigma for
terminal atoms of 0.014
4. Others
 Sof(H11W)=Sof(H11X)=Sof(H12E)=Sof(H12F)=Sof(H12M)=Sof(H12N)=Sof(C219)=
 Sof(H21A)=Sof(H21B)=Sof(C220)=Sof(H22A)=Sof(H22B)=Sof(C222)=Sof(H22C)=
 Sof(H22D)=Sof(C223)=Sof(H22E)=Sof(H22F)=1-FVAR(1)
 Sof(H11U)=Sof(H11V)=Sof(C119)=Sof(H11Y)=Sof(H)=Sof(C120)=Sof(H12A)=Sof(H12B)=
 Sof(H12C)=Sof(H12D)=Sof(C122)=Sof(H12G)=Sof(H12H)=Sof(C123)=Sof(H12I)=
 Sof(H12J)=Sof(H12K)=Sof(H12L)=FVAR(1)
5.a Secondary CH2 refined with riding coordinates:
 C117(H11S,H11T), C118(H11U,H11V), C118(H11W,H11X), C119(H11Y,H), C120(H12A,
 H12B), C121(H12C,H12D), C121(H12E,H12F), C122(H12G,H12H), C123(H12I,H12J),
 C124(H12K,H12L), C124(H12M,H12N), C125(H12O,H12P), C126(H12Q,H12R), C127(H12S,
 H12T), C128(H12U,H12V), C129(H12W,H12X), C130(H13A,H13B), C219(H21A,H21B),
 C220(H22A,H22B), C222(H22C,H22D), C223(H22E,H22F)
5.b Aromatic/amide H refined with riding coordinates:
 C103(H103), C104(H104), C105(H105)
5.c Idealised Me refined as rotating group:
 C110(H11A,H11B,H11C), C111(H11D,H11E,H11F), C112(H11G,H11H,H11I), C114(H11J,
 H11K,H11L), C115(H11M,H11N,H11O), C116(H11P,H11Q,H11R)
;
_olex2_submission_special_instructions 'No special instructions were received'
_oxdiff_exptl_absorpt_empirical_details
;
Empirical correction (ABSPACK) includes:
- Absorption correction using spherical harmonics
- Frame scaling
;
_oxdiff_exptl_absorpt_empirical_full_max 1.800
_oxdiff_exptl_absorpt_empirical_full_min 0.561

loop_
_space_group_symop_operation_xyz
'x, y, z'
'-x+1/2, -y, z+1/2'
'-x, y+1/2, -z+1/2'
'x+1/2, -y+1/2, -z'
'-x, -y, -z'
'x-1/2, y, -z-1/2'
'x, -y-1/2, z-1/2'
'-x-1/2, y-1/2, z'

loop_
_atom_site_label
_atom_site_type_symbol
_atom_site_fract_x
_atom_site_fract_y
_atom_site_fract_z
_atom_site_U_iso_or_equiv
_atom_site_adp_type
_atom_site_occupancy
_atom_site_site_symmetry_order
_atom_site_calc_flag
_atom_site_refinement_flags_posn
_atom_site_refinement_flags_adp
_atom_site_refinement_flags_occupancy
_atom_site_disorder_assembly
_atom_site_disorder_group
Ir1 Ir 0.54717(3) 0.72157(3) 0.39662(2) 0.01522(11) Uani 1 1 d . . . . .
Cl6 Cl 0.4445(2) 0.59874(19) 0.42672(6) 0.0327(6) Uani 1 1 d . . . . .
Cl7 Cl 0.6466(2) 0.84066(19) 0.36425(6) 0.0323(5) Uani 1 1 d . . . . .
P2 P 0.6461(2) 0.7783(2) 0.44346(6) 0.0283(5) Uani 1 1 d . . . . .
P3 P 0.40253(19) 0.7205(2) 0.35704(6) 0.0254(5) Uani 1 1 d . . . . .
O5 O 0.6993(6) 0.5489(6) 0.3767(2) 0.044(2) Uani 1 1 d . . . . .
O107 O 0.5840(6) 0.8827(5) 0.45512(19) 0.0359(18) Uani 1 1 d . . . . .
O108 O 0.3065(5) 0.7754(6) 0.37927(17) 0.0310(15) Uani 1 1 d . . . . .
C4 C 0.6420(8) 0.6138(7) 0.3830(2) 0.025(2) Uani 1 1 d . . . . .
C101 C 0.4479(8) 0.8305(8) 0.4153(2) 0.029(2) Uani 1 1 d . . . . .
C102 C 0.4807(8) 0.8962(8) 0.4415(3) 0.030(2) Uani 1 1 d . . . . .
C103 C 0.4169(10) 0.9735(8) 0.4539(3) 0.039(3) Uani 1 1 d . . . . .
H103 H 0.4429 1.0186 0.4708 0.046 Uiso 1 1 calc R . . . .
C104 C 0.3140(9) 0.9831(8) 0.4409(3) 0.037(3) Uani 1 1 d . . . . .
H104 H 0.2689 1.0357 0.4491 0.045 Uiso 1 1 calc R . . . .
C105 C 0.2750(8) 0.9174(8) 0.4161(3) 0.032(2) Uani 1 1 d . . . . .
H105 H 0.2039 0.9236 0.4075 0.039 Uiso 1 1 calc R . . . .
C106 C 0.3427(8) 0.8438(8) 0.4045(2) 0.030(2) Uani 1 1 d . . . . .
C109 C 0.6546(8) 0.7051(8) 0.4835(2) 0.029(2) Uani 1 1 d . . . . .
C110 C 0.5439(9) 0.7055(9) 0.5011(3) 0.041(3) Uani 1 1 d . . . . .
H11A H 0.5270 0.7741 0.5088 0.062 Uiso 1 1 calc GR . . . .
H11B H 0.5454 0.6597 0.5207 0.062 Uiso 1 1 calc GR . . . .
H11C H 0.4889 0.6829 0.4849 0.062 Uiso 1 1 calc GR . . . .
C111 C 0.6883(9) 0.5966(8) 0.4751(3) 0.036(3) Uani 1 1 d . . . . .
H11D H 0.6338 0.5651 0.4605 0.054 Uiso 1 1 calc GR . . . .
H11E H 0.6951 0.5578 0.4963 0.054 Uiso 1 1 calc GR . . . .
H11F H 0.7575 0.5972 0.4632 0.054 Uiso 1 1 calc GR . . . .
C112 C 0.7372(9) 0.7537(8) 0.5078(3) 0.038(3) Uani 1 1 d . . . . .
H11G H 0.8100 0.7410 0.4993 0.057 Uiso 1 1 calc GR . . . .
H11H H 0.7294 0.7243 0.5306 0.057 Uiso 1 1 calc GR . . . .
H11I H 0.7246 0.8268 0.5090 0.057 Uiso 1 1 calc GR . . . .
C113 C 0.3985(8) 0.8000(7) 0.3177(2) 0.027(2) Uani 1 1 d . . . . .
C114 C 0.4035(9) 0.9106(7) 0.3279(3) 0.033(2) Uani 1 1 d . . . . .
H11J H 0.3428 0.9265 0.3429 0.050 Uiso 1 1 calc GR . . . .
H11K H 0.3998 0.9529 0.3074 0.050 Uiso 1 1 calc GR . . . .
H11L H 0.4711 0.9238 0.3399 0.050 Uiso 1 1 calc GR . . . .
C115 C 0.4901(9) 0.7730(9) 0.2928(3) 0.042(3) Uani 1 1 d . . . . .
H11M H 0.5594 0.7802 0.3044 0.063 Uiso 1 1 calc GR . . . .
H11N H 0.4876 0.8186 0.2731 0.063 Uiso 1 1 calc GR . . . .
H11O H 0.4814 0.7030 0.2850 0.063 Uiso 1 1 calc GR . . . .
C116 C 0.2881(9) 0.7834(9) 0.3002(3) 0.040(3) Uani 1 1 d . . . . .
H11P H 0.2845 0.7146 0.2911 0.060 Uiso 1 1 calc GR . . . .
H11Q H 0.2794 0.8322 0.2817 0.060 Uiso 1 1 calc GR . . . .
H11R H 0.2305 0.7930 0.3170 0.060 Uiso 1 1 calc GR . . . .
C117 C 0.7786(8) 0.8278(8) 0.4346(3) 0.034(2) Uani 1 1 d . . . . .
H11S H 0.7716 0.8840 0.4181 0.040 Uiso 1 1 calc R . . . .
H11T H 0.8085 0.8562 0.4559 0.040 Uiso 1 1 calc R . . . .
C118 C 0.8586(8) 0.7509(8) 0.4203(3) 0.038(2) Uani 1 1 d D U . . .
H11U H 0.8208 0.7031 0.4051 0.045 Uiso 0.868(14) 1 calc R . P A 1
H11V H 0.8909 0.7118 0.4392 0.045 Uiso 0.868(14) 1 calc R . P A 1
H11W H 0.8199 0.7190 0.4011 0.045 Uiso 0.132(14) 1 calc R . P A 2
H11X H 0.8633 0.6983 0.4382 0.045 Uiso 0.132(14) 1 calc R . P A 2
C119 C 0.9470(10) 0.8059(10) 0.4005(4) 0.046(3) Uani 0.868(14) 1 d D U P A 1
H11Y H 0.9141 0.8450 0.3817 0.055 Uiso 0.868(14) 1 calc R . P A 1
H H 0.9839 0.8541 0.4158 0.055 Uiso 0.868(14) 1 calc R . P A 1
C120 C 1.0296(11) 0.7323(10) 0.3857(3) 0.052(3) Uani 0.868(14) 1 d D U P A 1
H12A H 1.0584 0.6907 0.4046 0.062 Uiso 0.868(14) 1 calc R . P A 1
H12B H 1.0902 0.7721 0.3764 0.062 Uiso 0.868(14) 1 calc R . P A 1
C121 C 0.9887(11) 0.6612(10) 0.3578(3) 0.058(3) Uani 1 1 d D U . . .
H12C H 1.0510 0.6242 0.3483 0.070 Uiso 0.868(14) 1 calc R . P A 1
H12D H 0.9406 0.6107 0.3685 0.070 Uiso 0.868(14) 1 calc R . P A 1
H12E H 0.9222 0.6269 0.3655 0.070 Uiso 0.132(14) 1 calc R . P A 2
H12F H 1.0522 0.6234 0.3661 0.070 Uiso 0.132(14) 1 calc R . P A 2
C122 C 0.9285(13) 0.7111(12) 0.3285(3) 0.060(3) Uani 0.868(14) 1 d D U P A 1
H12G H 0.9619 0.7775 0.3237 0.072 Uiso 0.868(14) 1 calc R . P A 1
H12H H 0.8534 0.7235 0.3357 0.072 Uiso 0.868(14) 1 calc R . P A 1
C123 C 0.9271(14) 0.6491(11) 0.2955(4) 0.064(3) Uani 0.868(14) 1 d D U P A 1
H12I H 0.9006 0.6930 0.2769 0.077 Uiso 0.868(14) 1 calc R . P A 1
H12J H 1.0021 0.6302 0.2899 0.077 Uiso 0.868(14) 1 calc R . P A 1
C124 C 0.8593(12) 0.5530(10) 0.2960(4) 0.068(3) Uani 1 1 d D U . . .
H12K H 0.8876 0.5065 0.2783 0.082 Uiso 0.868(14) 1 calc R . P A 1
H12L H 0.8692 0.5196 0.3183 0.082 Uiso 0.868(14) 1 calc R . P A 1
H12M H 0.8974 0.5260 0.2758 0.082 Uiso 0.132(14) 1 calc R . P A 2
H12N H 0.8752 0.5110 0.3162 0.082 Uiso 0.132(14) 1 calc R . P A 2
C125 C 0.7398(13) 0.5663(12) 0.2899(4) 0.071(5) Uani 1 1 d . . . . .
H12O H 0.7287 0.5989 0.2675 0.086 Uiso 1 1 calc R . . . .
H12P H 0.7102 0.6119 0.3076 0.086 Uiso 1 1 calc R . . . .
C126 C 0.6776(12) 0.4645(10) 0.2908(3) 0.057(4) Uani 1 1 d . . . . .
H12Q H 0.7030 0.4216 0.2717 0.069 Uiso 1 1 calc R . . . .
H12R H 0.6949 0.4290 0.3123 0.069 Uiso 1 1 calc R . . . .
C127 C 0.5551(11) 0.4762(9) 0.2881(3) 0.051(3) Uani 1 1 d . . . . .
H12S H 0.5384 0.5206 0.2685 0.062 Uiso 1 1 calc R . . . .
H12T H 0.5231 0.4091 0.2834 0.062 Uiso 1 1 calc R . . . .
C128 C 0.5028(10) 0.5198(9) 0.3197(3) 0.042(3) Uani 1 1 d . . . . .
H12U H 0.5152 0.4727 0.3389 0.051 Uiso 1 1 calc R . . . .
H12V H 0.5391 0.5843 0.3254 0.051 Uiso 1 1 calc R . . . .
C129 C 0.3849(10) 0.5393(9) 0.3169(3) 0.044(3) Uani 1 1 d . . . . .
H12W H 0.3470 0.4735 0.3155 0.052 Uiso 1 1 calc R . . . .
H12X H 0.3708 0.5762 0.2954 0.052 Uiso 1 1 calc R . . . .
C130 C 0.3372(8) 0.6001(8) 0.3466(3) 0.034(2) Uani 1 1 d . . . . .
H13A H 0.3388 0.5570 0.3673 0.040 Uiso 1 1 calc R . . . .
H13B H 0.2608 0.6141 0.3414 0.040 Uiso 1 1 calc R . . . .
C219 C 0.974(2) 0.762(8) 0.4075(17) 0.047(3) Uani 0.132(14) 1 d D U P A 2
H21A H 1.0055 0.8228 0.4185 0.056 Uiso 0.132(14) 1 calc R . P A 2
H21B H 1.0155 0.7030 0.4155 0.056 Uiso 0.132(14) 1 calc R . P A 2
C220 C 0.992(8) 0.7719(18) 0.3691(16) 0.053(3) Uani 0.132(14) 1 d D U P A 2
H22A H 1.0618 0.8035 0.3638 0.063 Uiso 0.132(14) 1 calc R . P A 2
H22B H 0.9335 0.8115 0.3582 0.063 Uiso 0.132(14) 1 calc R . P A 2
C222 C 0.991(7) 0.675(9) 0.3191(5) 0.062(4) Uani 0.132(14) 1 d D U P A 2
H22C H 1.0400 0.6236 0.3092 0.074 Uiso 0.132(14) 1 calc R . P A 2
H22D H 1.0212 0.7423 0.3138 0.074 Uiso 0.132(14) 1 calc R . P A 2
C223 C 0.881(7) 0.6653(19) 0.302(3) 0.064(4) Uani 0.132(14) 1 d D U P A 2
H22E H 0.8247 0.6947 0.3167 0.077 Uiso 0.132(14) 1 calc R . P A 2
H22F H 0.8812 0.7021 0.2799 0.077 Uiso 0.132(14) 1 calc R . P A 2

loop_
_atom_site_aniso_label
_atom_site_aniso_U_11
_atom_site_aniso_U_22
_atom_site_aniso_U_33
_atom_site_aniso_U_23
_atom_site_aniso_U_13
_atom_site_aniso_U_12
Ir1 0.01418(18) 0.01334(18) 0.01815(18) -0.00016(17) -0.00055(15) -0.00081(15)
Cl6 0.0282(13) 0.0358(13) 0.0342(13) 0.0109(11) -0.0041(11) -0.0127(11)
Cl7 0.0286(13) 0.0320(13) 0.0364(13) 0.0094(11) 0.0002(11) -0.0082(11)
P2 0.0271(13) 0.0275(12) 0.0303(13) -0.0016(12) -0.0048(10) 0.0002(12)
P3 0.0245(12) 0.0258(12) 0.0260(12) 0.0025(12) -0.0031(10) -0.0030(11)
O5 0.038(5) 0.036(4) 0.057(5) -0.013(4) -0.003(4) 0.012(4)
O107 0.037(4) 0.028(4) 0.042(4) -0.012(3) -0.018(3) 0.007(3)
O108 0.023(3) 0.037(4) 0.033(4) -0.004(3) 0.000(3) 0.001(3)
C4 0.022(5) 0.024(5) 0.030(5) -0.003(4) 0.006(4) 0.002(4)
C101 0.033(6) 0.032(5) 0.021(5) -0.011(4) 0.002(4) 0.002(5)
C102 0.030(6) 0.026(5) 0.033(6) -0.003(4) -0.006(4) 0.003(4)
C103 0.049(7) 0.035(6) 0.033(6) -0.013(5) -0.009(5) 0.012(5)
C104 0.041(7) 0.034(6) 0.037(6) -0.001(5) 0.000(5) 0.020(5)
C105 0.029(6) 0.035(6) 0.033(6) -0.001(5) -0.003(4) 0.015(5)
C106 0.027(5) 0.044(6) 0.018(5) -0.002(4) 0.007(4) 0.002(5)
C109 0.022(5) 0.035(6) 0.029(5) 0.003(4) 0.000(4) 0.008(4)
C110 0.038(6) 0.048(7) 0.037(6) -0.004(5) 0.008(5) 0.006(6)
C111 0.036(6) 0.035(6) 0.037(6) 0.001(5) -0.007(5) 0.007(5)
C112 0.046(7) 0.037(6) 0.032(6) -0.003(5) -0.010(5) 0.003(5)
C113 0.029(5) 0.024(5) 0.029(5) 0.002(4) -0.010(4) -0.002(4)
C114 0.044(7) 0.022(5) 0.033(6) 0.006(4) 0.003(5) 0.005(5)
C115 0.051(7) 0.045(6) 0.029(6) 0.004(5) 0.003(5) -0.004(6)
C116 0.046(7) 0.038(6) 0.036(6) 0.004(5) -0.013(5) 0.003(6)
C117 0.022(5) 0.039(6) 0.040(6) 0.001(5) -0.010(4) -0.010(5)
C118 0.032(4) 0.040(4) 0.041(4) 0.001(4) -0.001(4) -0.005(4)
C119 0.043(4) 0.048(4) 0.047(4) -0.001(4) 0.005(4) -0.001(4)
C120 0.048(4) 0.053(4) 0.054(4) -0.002(4) 0.005(4) 0.001(4)
C121 0.056(4) 0.058(4) 0.060(4) -0.001(4) 0.003(4) 0.003(4)
C122 0.060(4) 0.061(4) 0.060(4) -0.001(4) 0.005(4) 0.006(4)
C123 0.065(5) 0.064(5) 0.063(5) 0.002(4) 0.006(4) 0.004(4)
C124 0.069(5) 0.068(5) 0.068(5) 0.002(5) 0.006(5) 0.004(5)
C125 0.084(11) 0.077(11) 0.053(8) 0.019(8) 0.012(8) 0.037(9)
C126 0.074(10) 0.058(9) 0.040(7) -0.006(6) -0.002(7) 0.027(8)
C127 0.076(10) 0.039(7) 0.040(7) -0.008(6) -0.006(7) 0.015(7)
C128 0.055(8) 0.030(6) 0.042(7) -0.006(5) -0.008(6) 0.005(6)
C129 0.048(8) 0.039(7) 0.045(7) -0.005(6) -0.011(6) -0.009(6)
C130 0.027(6) 0.028(5) 0.045(6) 0.001(5) -0.014(5) -0.008(5)
C219 0.045(5) 0.048(5) 0.048(5) 0.000(4) 0.002(4) -0.001(4)
C220 0.051(5) 0.053(5) 0.054(5) -0.001(4) 0.003(4) 0.001(4)
C222 0.062(5) 0.062(5) 0.062(5) 0.000(4) 0.003(4) 0.003(5)
C223 0.064(5) 0.064(5) 0.064(5) 0.001(5) 0.003(5) 0.003(5)

loop_
_atom_type_symbol
_atom_type_description
_atom_type_scat_dispersion_real
_atom_type_scat_dispersion_imag
_atom_type_scat_source
C C 0.0181 0.0091 'International Tables Vol C Tables 4.2.6.8 and 6.1.1.4'
H H 0.0000 0.0000 'International Tables Vol C Tables 4.2.6.8 and 6.1.1.4'
Cl Cl 0.3639 0.7018 'International Tables Vol C Tables 4.2.6.8 and 6.1.1.4'
O O 0.0492 0.0322 'International Tables Vol C Tables 4.2.6.8 and 6.1.1.4'
P P 0.2955 0.4335 'International Tables Vol C Tables 4.2.6.8 and 6.1.1.4'
Ir Ir -4.7710 6.5667 'International Tables Vol C Tables 4.2.6.8 and 6.1.1.4'

loop_
_exptl_crystal_face_index_h
_exptl_crystal_face_index_k
_exptl_crystal_face_index_l
_exptl_crystal_face_perp_dist
0 2 -55 0.0114
-2 -18 7 0.0239
0 0 55 0.0104
7 17 -2 0.0625
-13 13 6 0.0525
1 -19 -2 0.0205
17 4 -6 0.0729

loop_
_geom_angle_atom_site_label_1
_geom_angle_atom_site_label_2
_geom_angle_atom_site_label_3
_geom_angle
Cl7 Ir1 Cl6 177.37(9)
Cl7 Ir1 P3 92.80(9)
P2 Ir1 Cl6 96.42(9)
P2 Ir1 Cl7 86.15(9)
P2 Ir1 P3 156.18(9)
P3 Ir1 Cl6 85.06(8)
C4 Ir1 Cl6 87.8(3)
C4 Ir1 Cl7 91.4(3)
C4 Ir1 P2 97.6(3)
C4 Ir1 P3 106.2(3)
C4 Ir1 C101 174.9(4)
C101 Ir1 Cl6 88.8(3)
C101 Ir1 Cl7 92.3(3)
C101 Ir1 P2 79.0(3)
C101 Ir1 P3 77.3(3)
O107 P2 Ir1 103.9(3)
O107 P2 C109 103.3(4)
O107 P2 C117 100.3(5)
C109 P2 Ir1 122.0(3)
C117 P2 Ir1 116.5(4)
C117 P2 C109 107.5(5)
O108 P3 Ir1 101.6(3)
O108 P3 C113 99.8(4)
O108 P3 C130 100.3(4)
C113 P3 Ir1 123.8(3)
C130 P3 Ir1 119.1(4)
C130 P3 C113 107.0(5)
C102 O107 P2 115.6(6)
C106 O108 P3 114.9(6)
O5 C4 Ir1 176.4(9)
C102 C101 Ir1 121.7(8)
C106 C101 Ir1 123.5(7)
C106 C101 C102 114.7(9)
O107 C102 C101 117.7(9)
C103 C102 O107 119.1(9)
C103 C102 C101 123.2(10)
C102 C103 C104 118.0(10)
C103 C104 C105 121.5(10)
C106 C105 C104 117.6(10)
C101 C106 O108 115.7(9)
C105 C106 O108 119.5(9)
C105 C106 C101 124.8(10)
C110 C109 P2 109.1(7)
C110 C109 C112 108.5(9)
C111 C109 P2 109.0(7)
C111 C109 C110 110.0(9)
C111 C109 C112 109.9(8)
C112 C109 P2 110.2(7)
C114 C113 P3 108.9(7)
C114 C113 C115 111.1(9)
C114 C113 C116 106.8(9)
C115 C113 P3 111.9(7)
C115 C113 C116 110.0(8)
C116 C113 P3 108.0(7)
C118 C117 P2 115.0(7)
C117 C118 C119 109.8(9)
C117 C118 C219 132(4)
C120 C119 C118 111.9(11)
C119 C120 C121 116.0(11)
C122 C121 C120 116.0(11)
C220 C121 C222 100(5)
C121 C122 C123 114.3(13)
C124 C123 C122 116.3(13)
C125 C124 C123 116.3(14)
C125 C124 C223 95(3)
C124 C125 C126 112.6(11)
C127 C126 C125 113.9(11)
C128 C127 C126 114.1(11)
C129 C128 C127 115.3(10)
C128 C129 C130 114.5(9)
C129 C130 P3 117.0(8)
C220 C219 C118 118(6)
C219 C220 C121 102(5)
C121 C222 C223 114(7)
C124 C223 C222 108(6)

loop_
_geom_bond_atom_site_label_1
_geom_bond_atom_site_label_2
_geom_bond_distance
Ir1 Cl6 2.380(2)
Ir1 Cl7 2.371(2)
Ir1 P2 2.336(2)
Ir1 P3 2.377(2)
Ir1 C4 1.926(9)
Ir1 C101 2.034(10)
P2 O107 1.647(7)
P2 C109 1.847(10)
P2 C117 1.807(10)
P3 O108 1.647(7)
P3 C113 1.867(10)
P3 C130 1.834(10)
O5 C4 1.143(11)
O107 C102 1.402(12)
O108 C106 1.415(12)
C101 C102 1.407(13)
C101 C106 1.387(14)
C102 C103 1.382(14)
C103 C104 1.384(15)
C104 C105 1.393(15)
C105 C106 1.365(14)
C109 C110 1.540(14)
C109 C111 1.532(14)
C109 C112 1.542(14)
C113 C114 1.518(13)
C113 C115 1.543(14)
C113 C116 1.551(14)
C117 C118 1.529(15)
C118 C119 1.531(9)
C118 C219 1.530(10)
C119 C120 1.529(9)
C120 C121 1.530(9)
C121 C122 1.524(9)
C121 C220 1.529(10)
C121 C222 1.530(10)
C122 C123 1.530(9)
C123 C124 1.527(9)
C124 C125 1.51(2)
C124 C223 1.529(10)
C125 C126 1.55(2)
C126 C127 1.536(19)
C127 C128 1.515(16)
C128 C129 1.494(17)
C129 C130 1.535(16)
C219 C220 1.529(10)
C222 C223 1.530(10)

loop_
_exptl_oxdiff_crystal_face_indexfrac_h
_exptl_oxdiff_crystal_face_indexfrac_k
_exptl_oxdiff_crystal_face_indexfrac_l
_exptl_oxdiff_crystal_face_x
_exptl_oxdiff_crystal_face_y
_exptl_oxdiff_crystal_face_z
-0.1170 1.5515 -55.0879 0.0618 -0.9947 0.0819
-2.3723 -18.3400 6.6748 -0.0165 0.1195 -0.9927
0.3197 -0.0177 55.2713 -0.0613 0.9981 0.0011
7.4463 16.8756 -1.5142 -0.2849 -0.0390 0.9578
-12.5362 12.9005 5.7970 0.8037 0.1399 0.5784
1.4747 -18.5717 -2.0227 -0.2283 -0.0471 -0.9725
16.9189 4.4624 -6.1040 -0.9131 -0.1496 0.3794
